data_7021106
loop_
_publ_author_name
'Gu, Jin-Zhong'
'Wu, Jiang'
'Lv, Dong-Yu'
'Tang, Yu'
'Zhu, Kongyang'
'Wu, Jincai'

_publ_section_title
;
 Lanthanide coordination polymers based on 5-(2'-carboxylphenyl)
 nicotinate: syntheses, structure diversity, dehydration/hydration,
 luminescence and magnetic properties.
;
_journal_issue 14
_journal_name_full 'Dalton transactions (Cambridge, England : 2003)'
_journal_page_first 4822
_journal_page_last 4830
_journal_paper_doi 10.1039/c2dt32674d
_journal_volume 42
_journal_year 2013
_chemical_formula_sum 'C39 H25 Lu2 N3 O14'
_chemical_formula_weight 1109.56
_chemical_name_systematic
;
?
;
_space_group_IT_number 2
_symmetry_cell_setting triclinic
_symmetry_space_group_name_Hall '-P 1'
_symmetry_space_group_name_H-M 'P -1'
_atom_sites_solution_hydrogens geom
_atom_sites_solution_primary direct
_atom_sites_solution_secondary difmap
_audit_creation_method SHELXL-97
_cell_angle_alpha 103.635(2)
_cell_angle_beta 99.747(2)
_cell_angle_gamma 108.5040(10)
_cell_formula_units_Z 2
_cell_length_a 11.476(2)
_cell_length_b 12.667(2)
_cell_length_c 13.512(3)
_cell_measurement_temperature 296(2)
_cell_volume 1745.5(6)
_computing_cell_refinement 'Bruker SAINT'
_computing_data_collection 'Bruker APEX2'
_computing_data_reduction 'Bruker SAINT'
_computing_molecular_graphics 'Bruker SHELXTL'
_computing_publication_material 'Bruker SHELXTL'
_computing_structure_refinement 'SHELXL-97 (Sheldrick, 2008)'
_computing_structure_solution 'SHELXS-97 (Sheldrick, 2008)'
_diffrn_ambient_temperature 296(2)
_diffrn_measured_fraction_theta_full 0.987
_diffrn_measured_fraction_theta_max 0.987
_diffrn_measurement_device_type 'Bruker APEX-II CCD'
_diffrn_measurement_method '\f and \w scans'
_diffrn_radiation_monochromator graphite
_diffrn_radiation_source 'fine-focus sealed tube'
_diffrn_radiation_type MoK\a
_diffrn_radiation_wavelength 0.71073
_diffrn_reflns_av_R_equivalents 0.0243
_diffrn_reflns_av_sigmaI/netI 0.0384
_diffrn_reflns_limit_h_max 13
_diffrn_reflns_limit_h_min -13
_diffrn_reflns_limit_k_max 15
_diffrn_reflns_limit_k_min -15
_diffrn_reflns_limit_l_max 16
_diffrn_reflns_limit_l_min -16
_diffrn_reflns_number 12924
_diffrn_reflns_theta_full 25.50
_diffrn_reflns_theta_max 25.50
_diffrn_reflns_theta_min 2.09
_exptl_absorpt_coefficient_mu 5.704
_exptl_absorpt_correction_T_max 0.3950
_exptl_absorpt_correction_T_min 0.3297
_exptl_absorpt_correction_type multi-scan
_exptl_crystal_colour yellow
_exptl_crystal_density_diffrn 2.111
_exptl_crystal_density_method 'not measured'
_exptl_crystal_description block
_exptl_crystal_F_000 1068
_exptl_crystal_size_max 0.25
_exptl_crystal_size_mid 0.23
_exptl_crystal_size_min 0.20
_platon_squeeze_details
;
;
_refine_diff_density_max 1.029
_refine_diff_density_min -0.881
_refine_diff_density_rms 0.118
_refine_ls_extinction_method none
_refine_ls_goodness_of_fit_ref 1.050
_refine_ls_hydrogen_treatment constr
_refine_ls_matrix_type full
_refine_ls_number_parameters 523
_refine_ls_number_reflns 6418
_refine_ls_number_restraints 0
_refine_ls_restrained_S_all 1.050
_refine_ls_R_factor_all 0.0334
_refine_ls_R_factor_gt 0.0252
_refine_ls_shift/su_max 0.002
_refine_ls_shift/su_mean 0.000
_refine_ls_structure_factor_coef Fsqd
_refine_ls_weighting_details 'calc w=1/[\s^2^(Fo^2^)+(0.0127P)^2^+1.8309P] where P=(Fo^2^+2Fc^2^)/3'
_refine_ls_weighting_scheme calc
_refine_ls_wR_factor_gt 0.0467
_refine_ls_wR_factor_ref 0.0489
_reflns_number_gt 5426
_reflns_number_total 6418
_reflns_threshold_expression >2sigma(I)
_cod_data_source_file c2dt32674d.txt
_cod_data_source_block Lu
_cod_depositor_comments
;
The following automatic conversions were performed:

'_symmetry_cell_setting' value 'Triclinic' changed to 'triclinic'
according to /home/saulius/struct/CIF-dictionaries/cif_core.dic
dictionary named 'cif_core.dic' version 2.4.2 from 2011-04-26.

Automatic conversion script
Id: cif_fix_values 1891 2012-01-12 08:04:46Z andrius 
;
_cod_original_sg_symbol_H-M P-1
_cod_database_code 7021106

loop_
_symmetry_equiv_pos_as_xyz
'x, y, z'
'-x, -y, -z'

loop_
_atom_site_label
_atom_site_type_symbol
_atom_site_fract_x
_atom_site_fract_y
_atom_site_fract_z
_atom_site_U_iso_or_equiv
_atom_site_adp_type
_atom_site_occupancy
_atom_site_symmetry_multiplicity
_atom_site_calc_flag
_atom_site_refinement_flags
Lu1 Lu 0.469874(17) 0.418951(15) 0.600911(13) 0.01450(5) Uani 1 1 d .
Lu2 Lu 0.854113(18) 0.458713(17) 0.853676(15) 0.02125(6) Uani 1 1 d .
O1 O 0.6479(3) 0.4147(3) 0.5447(2) 0.0224(7) Uani 1 1 d .
O2 O 0.6765(3) 0.4914(3) 0.4134(2) 0.0271(8) Uani 1 1 d .
O3 O 0.9867(4) 0.3821(4) 0.8135(3) 0.0571(12) Uani 1 1 d .
O4 O 1.1501(4) 0.4167(3) 0.7458(3) 0.0536(11) Uani 1 1 d .
O5 O 0.3480(4) 0.2464(3) 0.4613(2) 0.0417(10) Uani 1 1 d .
O6 O 0.4186(3) 0.3955(3) 0.4075(2) 0.0245(7) Uani 1 1 d .
O7 O 0.4899(3) -0.2703(3) 0.3558(3) 0.0296(8) Uani 1 1 d .
O8 O 0.2955(3) -0.3065(3) 0.2619(2) 0.0291(8) Uani 1 1 d .
O9 O 0.8011(3) 0.3689(3) 0.9695(3) 0.0383(9) Uani 1 1 d .
O10 O 0.9829(3) 0.3787(3) 1.0630(3) 0.0409(9) Uani 1 1 d .
O11 O 0.2763(3) 0.4561(3) 1.0965(2) 0.0295(8) Uani 1 1 d .
O12 O 0.4312(3) 0.4845(3) 1.2331(2) 0.0313(8) Uani 1 1 d .
O13 O 0.3168(4) 0.3336(3) 0.6764(3) 0.0497(11) Uani 1 1 d .
H1W H 0.2632 0.3601 0.6980 0.060 Uiso 1 1 d R
H2W H 0.3475 0.3213 0.7324 0.060 Uiso 1 1 d R
O14 O 0.8593(3) 0.5316(3) 0.7173(2) 0.0281(8) Uani 1 1 d .
H3W H 0.7943 0.4956 0.6647 0.034 Uiso 1 1 d R
H4W H 0.9125 0.5626 0.6859 0.034 Uiso 1 1 d R
N1 N 0.9720(4) 0.3698(3) 0.3845(3) 0.0251(9) Uani 1 1 d .
N2 N 0.5951(4) 0.0837(3) 0.4152(3) 0.0366(11) Uani 1 1 d .
N3 N 0.4319(4) 0.2887(4) 0.8880(3) 0.0444(12) Uani 1 1 d .
C1 C 0.7004(4) 0.4340(4) 0.4721(3) 0.0181(10) Uani 1 1 d .
C2 C 0.8029(4) 0.3844(4) 0.4602(3) 0.0187(10) Uani 1 1 d .
C3 C 0.8769(4) 0.4075(4) 0.3911(3) 0.0244(11) Uani 1 1 d .
H3 H 0.8595 0.4508 0.3478 0.029 Uiso 1 1 calc R
C4 C 0.9936(5) 0.3050(4) 0.4458(4) 0.0288(11) Uani 1 1 d .
H4 H 1.0603 0.2789 0.4412 0.035 Uiso 1 1 calc R
C5 C 0.9239(4) 0.2747(4) 0.5150(4) 0.0232(10) Uani 1 1 d .
C6 C 0.8261(4) 0.3166(4) 0.5211(3) 0.0227(10) Uani 1 1 d .
H6 H 0.7761 0.2985 0.5667 0.027 Uiso 1 1 calc R
C7 C 0.9394(4) 0.1884(4) 0.5726(4) 0.0233(11) Uani 1 1 d .
C8 C 0.8881(5) 0.0757(5) 0.5192(5) 0.0486(16) Uani 1 1 d .
H8 H 0.8515 0.0522 0.4469 0.058 Uiso 1 1 calc R
C9 C 0.8877(6) -0.0100(6) 0.5697(7) 0.064(2) Uani 1 1 d .
H9 H 0.8521 -0.0891 0.5310 0.077 Uiso 1 1 calc R
C10 C 0.9401(7) 0.0243(7) 0.6760(7) 0.069(2) Uani 1 1 d .
H10 H 0.9409 -0.0315 0.7099 0.083 Uiso 1 1 calc R
C11 C 0.9916(6) 0.1413(6) 0.7331(6) 0.0595(19) Uani 1 1 d .
H11 H 1.0266 0.1643 0.8057 0.071 Uiso 1 1 calc R
C12 C 0.9915(5) 0.2258(5) 0.6825(5) 0.0369(13) Uani 1 1 d .
C13 C 1.0488(5) 0.3515(5) 0.7507(4) 0.0378(14) Uani 1 1 d .
C14 C 0.3602(4) 0.2857(4) 0.3870(3) 0.0188(10) Uani 1 1 d .
C15 C 0.3037(4) 0.2070(4) 0.2745(3) 0.0209(10) Uani 1 1 d .
C16 C 0.2284(4) 0.2431(4) 0.2095(3) 0.0252(11) Uani 1 1 d .
H16 H 0.2201 0.3142 0.2361 0.030 Uiso 1 1 calc R
C17 C 0.1650(5) 0.1759(4) 0.1054(4) 0.0309(12) Uani 1 1 d .
H17 H 0.1145 0.2012 0.0626 0.037 Uiso 1 1 calc R
C18 C 0.1784(5) 0.0711(4) 0.0671(4) 0.0351(13) Uani 1 1 d .
H18 H 0.1371 0.0250 -0.0025 0.042 Uiso 1 1 calc R
C19 C 0.2527(5) 0.0339(4) 0.1313(4) 0.0277(11) Uani 1 1 d .
H19 H 0.2609 -0.0372 0.1039 0.033 Uiso 1 1 calc R
C20 C 0.3155(4) 0.0997(4) 0.2357(3) 0.0221(10) Uani 1 1 d .
C21 C 0.3954(4) 0.0520(4) 0.2979(3) 0.0208(10) Uani 1 1 d .
C22 C 0.5158(5) 0.1220(4) 0.3638(4) 0.0317(12) Uani 1 1 d .
H22 H 0.5433 0.2019 0.3728 0.038 Uiso 1 1 calc R
C23 C 0.5560(5) -0.0306(4) 0.3991(4) 0.0304(12) Uani 1 1 d .
H23 H 0.6102 -0.0590 0.4343 0.037 Uiso 1 1 calc R
C24 C 0.4401(4) -0.1104(4) 0.3335(3) 0.0199(10) Uani 1 1 d .
C25 C 0.3575(4) -0.0672(4) 0.2846(3) 0.0216(10) Uani 1 1 d .
H25 H 0.2767 -0.1180 0.2428 0.026 Uiso 1 1 calc R
C26 C 0.4068(4) -0.2382(4) 0.3167(3) 0.0207(10) Uani 1 1 d .
C27 C 0.8626(5) 0.3407(4) 1.0362(4) 0.0270(11) Uani 1 1 d .
C28 C 0.7905(4) 0.2526(4) 1.0834(3) 0.0231(10) Uani 1 1 d .
C29 C 0.8589(5) 0.1993(4) 1.1344(4) 0.0342(12) Uani 1 1 d .
H29 H 0.9458 0.2219 1.1404 0.041 Uiso 1 1 calc R
C30 C 0.8016(6) 0.1140(5) 1.1764(4) 0.0475(16) Uani 1 1 d .
H30 H 0.8489 0.0782 1.2090 0.057 Uiso 1 1 calc R
C31 C 0.6741(7) 0.0822(5) 1.1697(5) 0.0571(18) Uani 1 1 d .
H31 H 0.6336 0.0238 1.1969 0.069 Uiso 1 1 calc R
C32 C 0.6065(6) 0.1378(5) 1.1224(5) 0.0523(17) Uani 1 1 d .
H32 H 0.5205 0.1171 1.1200 0.063 Uiso 1 1 calc R
C33 C 0.6610(5) 0.2229(4) 1.0783(4) 0.0287(11) Uani 1 1 d .
C34 C 0.5742(4) 0.2766(4) 1.0354(4) 0.0269(11) Uani 1 1 d .
C35 C 0.5219(5) 0.2529(5) 0.9284(4) 0.0381(13) Uani 1 1 d .
H35 H 0.5518 0.2088 0.8811 0.046 Uiso 1 1 calc R
C36 C 0.3879(5) 0.3502(4) 0.9562(3) 0.0298(12) Uani 1 1 d .
H36 H 0.3241 0.3746 0.9301 0.036 Uiso 1 1 calc R
C37 C 0.4339(4) 0.3792(4) 1.0649(3) 0.0226(10) Uani 1 1 d .
C38 C 0.5289(4) 0.3447(4) 1.1049(4) 0.0259(11) Uani 1 1 d .
H38 H 0.5629 0.3663 1.1775 0.031 Uiso 1 1 calc R
C39 C 0.3776(4) 0.4464(4) 1.1367(3) 0.0219(10) Uani 1 1 d .

loop_
_atom_site_aniso_label
_atom_site_aniso_U_11
_atom_site_aniso_U_22
_atom_site_aniso_U_33
_atom_site_aniso_U_23
_atom_site_aniso_U_13
_atom_site_aniso_U_12
Lu1 0.01858(11) 0.01340(10) 0.01511(10) 0.00642(8) 0.00608(8) 0.00836(8)
Lu2 0.01878(11) 0.02239(12) 0.02426(11) 0.00998(9) 0.00600(9) 0.00771(9)
O1 0.0242(18) 0.0297(19) 0.0230(17) 0.0128(14) 0.0127(14) 0.0160(15)
O2 0.0305(19) 0.038(2) 0.0324(18) 0.0240(16) 0.0182(16) 0.0236(17)
O3 0.045(2) 0.086(3) 0.058(3) 0.019(2) 0.025(2) 0.045(3)
O4 0.060(3) 0.046(3) 0.071(3) 0.023(2) 0.040(2) 0.025(2)
O5 0.064(3) 0.0232(19) 0.0228(18) 0.0098(16) 0.0043(18) -0.0018(19)
O6 0.0308(19) 0.0159(17) 0.0235(17) 0.0054(14) 0.0036(14) 0.0071(15)
O7 0.034(2) 0.0213(18) 0.041(2) 0.0190(16) 0.0092(16) 0.0146(16)
O8 0.032(2) 0.0167(17) 0.0325(19) 0.0055(15) 0.0016(16) 0.0054(16)
O9 0.030(2) 0.053(2) 0.043(2) 0.034(2) 0.0124(17) 0.0144(19)
O10 0.024(2) 0.041(2) 0.048(2) 0.0118(18) 0.0064(17) 0.0026(18)
O11 0.034(2) 0.037(2) 0.0264(18) 0.0081(16) 0.0105(16) 0.0245(17)
O12 0.046(2) 0.031(2) 0.0172(17) 0.0051(15) 0.0053(16) 0.0171(17)
O13 0.054(3) 0.049(3) 0.077(3) 0.038(2) 0.050(2) 0.030(2)
O14 0.0277(18) 0.0309(19) 0.0233(17) 0.0116(15) 0.0099(15) 0.0038(16)
N1 0.024(2) 0.025(2) 0.028(2) 0.0052(18) 0.0134(18) 0.0102(19)
N2 0.028(2) 0.020(2) 0.050(3) 0.011(2) -0.006(2) 0.004(2)
N3 0.039(3) 0.069(3) 0.026(2) 0.003(2) 0.012(2) 0.026(3)
C1 0.016(2) 0.017(2) 0.022(2) 0.0036(19) 0.0070(19) 0.008(2)
C2 0.022(2) 0.014(2) 0.022(2) 0.0047(19) 0.007(2) 0.009(2)
C3 0.028(3) 0.025(3) 0.024(2) 0.010(2) 0.010(2) 0.012(2)
C4 0.028(3) 0.025(3) 0.037(3) 0.009(2) 0.012(2) 0.013(2)
C5 0.017(2) 0.016(2) 0.037(3) 0.007(2) 0.010(2) 0.006(2)
C6 0.024(3) 0.021(3) 0.029(3) 0.013(2) 0.012(2) 0.011(2)
C7 0.017(2) 0.027(3) 0.042(3) 0.025(2) 0.018(2) 0.014(2)
C8 0.035(3) 0.056(4) 0.072(4) 0.028(4) 0.025(3) 0.027(3)
C9 0.043(4) 0.038(4) 0.130(7) 0.038(4) 0.039(4) 0.022(3)
C10 0.067(5) 0.069(5) 0.125(7) 0.075(5) 0.055(5) 0.048(4)
C11 0.072(5) 0.069(5) 0.081(5) 0.060(4) 0.039(4) 0.047(4)
C12 0.034(3) 0.040(3) 0.063(4) 0.036(3) 0.032(3) 0.024(3)
C13 0.038(3) 0.059(4) 0.042(3) 0.031(3) 0.021(3) 0.036(3)
C14 0.019(2) 0.014(2) 0.024(2) 0.0024(19) 0.0030(19) 0.010(2)
C15 0.023(3) 0.017(2) 0.024(2) 0.009(2) 0.007(2) 0.007(2)
C16 0.032(3) 0.016(2) 0.027(3) 0.005(2) 0.004(2) 0.012(2)
C17 0.034(3) 0.032(3) 0.029(3) 0.009(2) 0.000(2) 0.020(3)
C18 0.042(3) 0.033(3) 0.023(3) 0.000(2) -0.002(2) 0.016(3)
C19 0.034(3) 0.020(3) 0.026(3) 0.003(2) 0.005(2) 0.011(2)
C20 0.026(3) 0.017(2) 0.025(2) 0.006(2) 0.007(2) 0.010(2)
C21 0.025(3) 0.021(3) 0.021(2) 0.007(2) 0.006(2) 0.014(2)
C22 0.034(3) 0.013(2) 0.041(3) 0.007(2) -0.003(2) 0.006(2)
C23 0.029(3) 0.023(3) 0.039(3) 0.011(2) 0.002(2) 0.010(2)
C24 0.022(3) 0.016(2) 0.024(2) 0.009(2) 0.009(2) 0.008(2)
C25 0.024(3) 0.017(2) 0.022(2) 0.003(2) 0.004(2) 0.008(2)
C26 0.028(3) 0.021(2) 0.018(2) 0.009(2) 0.011(2) 0.011(2)
C27 0.029(3) 0.023(3) 0.029(3) 0.006(2) 0.010(2) 0.009(2)
C28 0.031(3) 0.019(2) 0.023(2) 0.008(2) 0.013(2) 0.009(2)
C29 0.035(3) 0.039(3) 0.033(3) 0.010(3) 0.009(2) 0.019(3)
C30 0.075(5) 0.046(4) 0.044(3) 0.026(3) 0.024(3) 0.038(4)
C31 0.082(5) 0.049(4) 0.071(4) 0.044(4) 0.045(4) 0.034(4)
C32 0.048(4) 0.054(4) 0.088(5) 0.045(4) 0.046(4) 0.030(3)
C33 0.034(3) 0.025(3) 0.038(3) 0.014(2) 0.022(2) 0.015(2)
C34 0.025(3) 0.028(3) 0.031(3) 0.011(2) 0.014(2) 0.010(2)
C35 0.035(3) 0.047(4) 0.033(3) 0.001(3) 0.016(3) 0.022(3)
C36 0.026(3) 0.041(3) 0.019(2) 0.003(2) 0.004(2) 0.014(2)
C37 0.024(3) 0.025(3) 0.018(2) 0.004(2) 0.008(2) 0.008(2)
C38 0.031(3) 0.029(3) 0.021(2) 0.009(2) 0.006(2) 0.014(2)
C39 0.032(3) 0.016(2) 0.020(2) 0.006(2) 0.007(2) 0.011(2)

loop_
_atom_type_symbol
_atom_type_description
_atom_type_scat_dispersion_real
_atom_type_scat_dispersion_imag
_atom_type_scat_source
C C 0.0033 0.0016 'International Tables Vol C Tables 4.2.6.8 and 6.1.1.4'
H H 0.0000 0.0000 'International Tables Vol C Tables 4.2.6.8 and 6.1.1.4'
N N 0.0061 0.0033 'International Tables Vol C Tables 4.2.6.8 and 6.1.1.4'
O O 0.0106 0.0060 'International Tables Vol C Tables 4.2.6.8 and 6.1.1.4'
Lu Lu -0.4720 5.8584 'International Tables Vol C Tables 4.2.6.8 and 6.1.1.4'

loop_
_geom_angle_atom_site_label_1
_geom_angle_atom_site_label_2
_geom_angle_atom_site_label_3
_geom_angle
_geom_angle_site_symmetry_1
_geom_angle_site_symmetry_3
O12 Lu1 O7 83.35(12) 2_667 2_656
O12 Lu1 O13 80.89(14) 2_667 .
O7 Lu1 O13 71.61(12) 2_656 .
O12 Lu1 O1 96.90(12) 2_667 .
O7 Lu1 O1 74.89(11) 2_656 .
O13 Lu1 O1 146.46(12) . .
O12 Lu1 O2 96.56(12) 2_667 2_666
O7 Lu1 O2 144.75(11) 2_656 2_666
O13 Lu1 O2 73.58(12) . 2_666
O1 Lu1 O2 139.45(10) . 2_666
O12 Lu1 O6 78.05(11) 2_667 2_666
O7 Lu1 O6 139.10(11) 2_656 2_666
O13 Lu1 O6 138.71(12) . 2_666
O1 Lu1 O6 71.65(11) . 2_666
O2 Lu1 O6 74.06(11) 2_666 2_666
O12 Lu1 O5 152.86(11) 2_667 .
O7 Lu1 O5 72.37(12) 2_656 .
O13 Lu1 O5 80.09(13) . .
O1 Lu1 O5 88.48(12) . .
O2 Lu1 O5 96.43(13) 2_666 .
O6 Lu1 O5 128.57(10) 2_666 .
O12 Lu1 O6 154.07(11) 2_667 .
O7 Lu1 O6 115.20(11) 2_656 .
O13 Lu1 O6 121.05(13) . .
O1 Lu1 O6 72.63(10) . .
O2 Lu1 O6 78.74(10) 2_666 .
O6 Lu1 O6 76.14(11) 2_666 .
O5 Lu1 O6 52.53(10) . .
O12 Lu1 Lu1 117.66(9) 2_667 2_666
O7 Lu1 Lu1 137.97(8) 2_656 2_666
O13 Lu1 Lu1 143.05(10) . 2_666
O1 Lu1 Lu1 67.11(7) . 2_666
O2 Lu1 Lu1 72.75(7) 2_666 2_666
O6 Lu1 Lu1 39.65(7) 2_666 2_666
O5 Lu1 Lu1 88.97(8) . 2_666
O6 Lu1 Lu1 36.49(7) . 2_666
O3 Lu2 O8 88.14(15) . 2_656
O3 Lu2 O10 87.27(15) . 2_767
O8 Lu2 O10 166.35(13) 2_656 2_767
O3 Lu2 O9 96.83(15) . .
O8 Lu2 O9 85.30(13) 2_656 .
O10 Lu2 O9 108.01(13) 2_767 .
O3 Lu2 O11 176.99(14) . 2_667
O8 Lu2 O11 94.65(12) 2_656 2_667
O10 Lu2 O11 90.27(13) 2_767 2_667
O9 Lu2 O11 82.28(12) . 2_667
O3 Lu2 O14 90.67(14) . .
O8 Lu2 O14 83.90(11) 2_656 .
O10 Lu2 O14 83.31(12) 2_767 .
O9 Lu2 O14 166.64(12) . .
O11 Lu2 O14 90.77(11) 2_667 .
C1 O1 Lu1 140.7(3) . .
C1 O2 Lu1 132.1(3) . 2_666
C13 O3 Lu2 151.6(4) . .
C14 O5 Lu1 98.7(3) . .
C14 O6 Lu1 164.7(3) . 2_666
C14 O6 Lu1 90.2(2) . .
Lu1 O6 Lu1 103.86(11) 2_666 .
C26 O7 Lu1 145.6(3) . 2_656
C26 O8 Lu2 159.0(3) . 2_656
C27 O9 Lu2 132.9(3) . .
C27 O10 Lu2 140.1(3) . 2_767
C39 O11 Lu2 138.6(3) . 2_667
C39 O12 Lu1 170.1(3) . 2_667
Lu1 O13 H1W 127.4 . .
Lu1 O13 H2W 112.7 . .
H1W O13 H2W 98.3 . .
Lu2 O14 H3W 114.9 . .
Lu2 O14 H4W 139.6 . .
H3W O14 H4W 98.8 . .
C3 N1 C4 118.0(4) . .
C23 N2 C22 116.7(4) . .
C36 N3 C35 117.1(4) . .
O2 C1 O1 125.7(4) . .
O2 C1 C2 119.0(4) . .
O1 C1 C2 115.2(4) . .
C6 C2 C3 118.4(4) . .
C6 C2 C1 119.6(4) . .
C3 C2 C1 121.9(4) . .
N1 C3 C2 122.3(4) . .
N1 C3 H3 118.8 . .
C2 C3 H3 118.8 . .
N1 C4 C5 124.3(4) . .
N1 C4 H4 117.9 . .
C5 C4 H4 117.9 . .
C4 C5 C6 116.4(4) . .
C4 C5 C7 122.9(4) . .
C6 C5 C7 120.3(4) . .
C2 C6 C5 120.6(4) . .
C2 C6 H6 119.7 . .
C5 C6 H6 119.7 . .
C8 C7 C12 120.4(5) . .
C8 C7 C5 118.2(5) . .
C12 C7 C5 120.9(4) . .
C7 C8 C9 121.3(6) . .
C7 C8 H8 119.3 . .
C9 C8 H8 119.3 . .
C10 C9 C8 119.3(6) . .
C10 C9 H9 120.4 . .
C8 C9 H9 120.4 . .
C9 C10 C11 120.1(6) . .
C9 C10 H10 119.9 . .
C11 C10 H10 119.9 . .
C10 C11 C12 120.3(6) . .
C10 C11 H11 119.9 . .
C12 C11 H11 119.9 . .
C11 C12 C7 118.5(5) . .
C11 C12 C13 116.9(5) . .
C7 C12 C13 124.6(4) . .
O4 C13 O3 123.7(6) . .
O4 C13 C12 120.6(5) . .
O3 C13 C12 115.6(5) . .
O5 C14 O6 118.3(4) . .
O5 C14 C15 121.0(4) . .
O6 C14 C15 120.6(4) . .
C16 C15 C20 119.6(4) . .
C16 C15 C14 115.6(4) . .
C20 C15 C14 124.6(4) . .
C15 C16 C17 121.7(4) . .
C15 C16 H16 119.1 . .
C17 C16 H16 119.1 . .
C18 C17 C16 118.5(4) . .
C18 C17 H17 120.8 . .
C16 C17 H17 120.8 . .
C17 C18 C19 120.4(4) . .
C17 C18 H18 119.8 . .
C19 C18 H18 119.8 . .
C18 C19 C20 121.7(4) . .
C18 C19 H19 119.2 . .
C20 C19 H19 119.2 . .
C19 C20 C15 118.1(4) . .
C19 C20 C21 117.3(4) . .
C15 C20 C21 124.5(4) . .
C22 C21 C25 116.3(4) . .
C22 C21 C20 122.1(4) . .
C25 C21 C20 121.3(4) . .
N2 C22 C21 125.0(4) . .
N2 C22 H22 117.5 . .
C21 C22 H22 117.5 . .
N2 C23 C24 124.3(4) . .
N2 C23 H23 117.9 . .
C24 C23 H23 117.9 . .
C23 C24 C25 117.7(4) . .
C23 C24 C26 120.3(4) . .
C25 C24 C26 122.0(4) . .
C24 C25 C21 120.0(4) . .
C24 C25 H25 120.0 . .
C21 C25 H25 120.0 . .
O7 C26 O8 124.6(4) . .
O7 C26 C24 118.0(4) . .
O8 C26 C24 117.4(4) . .
O9 C27 O10 122.9(5) . .
O9 C27 C28 118.4(4) . .
O10 C27 C28 118.6(4) . .
C29 C28 C33 119.5(4) . .
C29 C28 C27 116.8(4) . .
C33 C28 C27 123.8(4) . .
C30 C29 C28 121.7(5) . .
C30 C29 H29 119.1 . .
C28 C29 H29 119.1 . .
C31 C30 C29 119.4(5) . .
C31 C30 H30 120.3 . .
C29 C30 H30 120.3 . .
C30 C31 C32 119.2(5) . .
C30 C31 H31 120.4 . .
C32 C31 H31 120.4 . .
C31 C32 C33 122.8(5) . .
C31 C32 H32 118.6 . .
C33 C32 H32 118.6 . .
C32 C33 C28 117.4(5) . .
C32 C33 C34 114.9(4) . .
C28 C33 C34 127.6(4) . .
C35 C34 C38 116.3(4) . .
C35 C34 C33 123.9(4) . .
C38 C34 C33 119.3(4) . .
N3 C35 C34 125.0(5) . .
N3 C35 H35 117.5 . .
C34 C35 H35 117.5 . .
N3 C36 C37 122.5(5) . .
N3 C36 H36 118.7 . .
C37 C36 H36 118.7 . .
C38 C37 C36 119.5(4) . .
C38 C37 C39 121.1(4) . .
C36 C37 C39 119.4(4) . .
C37 C38 C34 119.4(4) . .
C37 C38 H38 120.3 . .
C34 C38 H38 120.3 . .
O12 C39 O11 123.9(4) . .
O12 C39 C37 118.0(4) . .
O11 C39 C37 117.9(4) . .

loop_
_geom_bond_atom_site_label_1
_geom_bond_atom_site_label_2
_geom_bond_distance
_geom_bond_site_symmetry_2
Lu1 O12 2.186(3) 2_667
Lu1 O7 2.254(3) 2_656
Lu1 O13 2.284(3) .
Lu1 O1 2.309(3) .
Lu1 O2 2.314(3) 2_666
Lu1 O6 2.333(3) 2_666
Lu1 O5 2.348(3) .
Lu1 O6 2.503(3) .
Lu1 Lu1 3.8089(6) 2_666
Lu2 O3 2.127(4) .
Lu2 O8 2.162(3) 2_656
Lu2 O10 2.181(3) 2_767
Lu2 O9 2.198(3) .
Lu2 O11 2.209(3) 2_667
Lu2 O14 2.248(3) .
O1 C1 1.266(5) .
O2 C1 1.248(5) .
O2 Lu1 2.314(3) 2_666
O3 C13 1.265(6) .
O4 C13 1.217(6) .
O5 C14 1.231(5) .
O6 C14 1.274(5) .
O6 Lu1 2.333(3) 2_666
O7 C26 1.237(5) .
O7 Lu1 2.254(3) 2_656
O8 C26 1.267(5) .
O8 Lu2 2.162(3) 2_656
O9 C27 1.240(5) .
O10 C27 1.263(6) .
O10 Lu2 2.181(3) 2_767
O11 C39 1.253(5) .
O11 Lu2 2.209(3) 2_667
O12 C39 1.246(5) .
O12 Lu1 2.186(3) 2_667
O13 H1W 0.8494 .
O13 H2W 0.8497 .
O14 H3W 0.8498 .
O14 H4W 0.8499 .
N1 C3 1.330(5) .
N1 C4 1.343(6) .
N2 C23 1.323(6) .
N2 C22 1.331(6) .
N3 C36 1.334(6) .
N3 C35 1.340(6) .
C1 C2 1.514(6) .
C2 C6 1.374(6) .
C2 C3 1.385(6) .
C3 H3 0.9300 .
C4 C5 1.374(6) .
C4 H4 0.9300 .
C5 C6 1.391(6) .
C5 C7 1.520(6) .
C6 H6 0.9300 .
C7 C8 1.320(7) .
C7 C12 1.405(7) .
C8 C9 1.411(8) .
C8 H8 0.9300 .
C9 C10 1.364(9) .
C9 H9 0.9300 .
C10 C11 1.375(9) .
C10 H10 0.9300 .
C11 C12 1.401(7) .
C11 H11 0.9300 .
C12 C13 1.502(8) .
C14 C15 1.505(6) .
C15 C16 1.382(6) .
C15 C20 1.395(6) .
C16 C17 1.388(6) .
C16 H16 0.9300 .
C17 C18 1.373(6) .
C17 H17 0.9300 .
C18 C19 1.378(6) .
C18 H18 0.9300 .
C19 C20 1.388(6) .
C19 H19 0.9300 .
C20 C21 1.497(6) .
C21 C22 1.387(6) .
C21 C25 1.389(6) .
C22 H22 0.9300 .
C23 C24 1.379(6) .
C23 H23 0.9300 .
C24 C25 1.386(6) .
C24 C26 1.491(6) .
C25 H25 0.9300 .
C27 C28 1.505(6) .
C28 C29 1.385(6) .
C28 C33 1.398(6) .
C29 C30 1.373(7) .
C29 H29 0.9300 .
C30 C31 1.370(8) .
C30 H30 0.9300 .
C31 C32 1.378(8) .
C31 H31 0.9300 .
C32 C33 1.382(7) .
C32 H32 0.9300 .
C33 C34 1.487(6) .
C34 C35 1.389(7) .
C34 C38 1.401(6) .
C35 H35 0.9300 .
C36 C37 1.389(6) .
C36 H36 0.9300 .
C37 C38 1.374(6) .
C37 C39 1.501(6) .
C38 H38 0.9300 .

loop_
_geom_hbond_atom_site_label_D
_geom_hbond_atom_site_label_H
_geom_hbond_atom_site_label_A
_geom_hbond_distance_DH
_geom_hbond_distance_HA
_geom_hbond_distance_DA
_geom_hbond_angle_DHA
_geom_hbond_site_symmetry_A
O14 H4W N1 0.85 1.87 2.717(5) 179.4 2_766
O14 H3W O1 0.85 1.92 2.774(4) 179.5 .
O13 H2W N3 0.85 2.35 3.195(6) 179.5 .
O13 H1W O4 0.85 1.81 2.658(5) 179.3 1_455

loop_
_geom_torsion_atom_site_label_1
_geom_torsion_atom_site_label_2
_geom_torsion_atom_site_label_3
_geom_torsion_atom_site_label_4
_geom_torsion
_geom_torsion_site_symmetry_1
_geom_torsion_site_symmetry_4
O12 Lu1 O1 C1 -132.1(4) 2_667 .
O7 Lu1 O1 C1 146.7(5) 2_656 .
O13 Lu1 O1 C1 144.0(4) . .
O2 Lu1 O1 C1 -23.6(5) 2_666 .
O6 Lu1 O1 C1 -57.2(4) 2_666 .
O5 Lu1 O1 C1 74.6(4) . .
O6 Lu1 O1 C1 23.6(4) . .
Lu1 Lu1 O1 C1 -15.0(4) 2_666 .
O8 Lu2 O3 C13 71.7(9) 2_656 .
O10 Lu2 O3 C13 -95.4(9) 2_767 .
O9 Lu2 O3 C13 156.8(9) . .
O11 Lu2 O3 C13 -131(2) 2_667 .
O14 Lu2 O3 C13 -12.1(9) . .
O12 Lu1 O5 C14 -168.4(3) 2_667 .
O7 Lu1 O5 C14 -140.8(3) 2_656 .
O13 Lu1 O5 C14 145.5(3) . .
O1 Lu1 O5 C14 -66.2(3) . .
O2 Lu1 O5 C14 73.4(3) 2_666 .
O6 Lu1 O5 C14 -1.3(4) 2_666 .
O6 Lu1 O5 C14 2.9(3) . .
Lu1 Lu1 O5 C14 0.9(3) 2_666 .
O12 Lu1 O6 C14 168.2(3) 2_667 .
O7 Lu1 O6 C14 35.7(3) 2_656 .
O13 Lu1 O6 C14 -47.2(3) . .
O1 Lu1 O6 C14 99.0(2) . .
O2 Lu1 O6 C14 -110.1(2) 2_666 .
O6 Lu1 O6 C14 173.8(3) 2_666 .
O5 Lu1 O6 C14 -2.8(2) . .
Lu1 Lu1 O6 C14 173.8(3) 2_666 .
O12 Lu1 O6 Lu1 -5.6(3) 2_667 2_666
O7 Lu1 O6 Lu1 -138.09(12) 2_656 2_666
O13 Lu1 O6 Lu1 139.01(12) . 2_666
O1 Lu1 O6 Lu1 -74.78(12) . 2_666
O2 Lu1 O6 Lu1 76.16(12) 2_666 2_666
O6 Lu1 O6 Lu1 0.0 2_666 2_666
O5 Lu1 O6 Lu1 -176.60(19) . 2_666
O3 Lu2 O9 C27 37.2(5) . .
O8 Lu2 O9 C27 124.7(5) 2_656 .
O10 Lu2 O9 C27 -52.2(5) 2_767 .
O11 Lu2 O9 C27 -139.9(5) 2_667 .
O14 Lu2 O9 C27 160.9(5) . .
Lu1 O2 C1 O1 -2.7(7) 2_666 .
Lu1 O2 C1 C2 179.0(3) 2_666 .
Lu1 O1 C1 O2 17.5(7) . .
Lu1 O1 C1 C2 -164.2(3) . .
O2 C1 C2 C6 -177.0(4) . .
O1 C1 C2 C6 4.6(6) . .
O2 C1 C2 C3 4.5(6) . .
O1 C1 C2 C3 -173.9(4) . .
C4 N1 C3 C2 1.6(7) . .
C6 C2 C3 N1 -2.5(7) . .
C1 C2 C3 N1 176.1(4) . .
C3 N1 C4 C5 0.1(7) . .
N1 C4 C5 C6 -0.9(7) . .
N1 C4 C5 C7 171.8(4) . .
C3 C2 C6 C5 1.6(7) . .
C1 C2 C6 C5 -177.0(4) . .
C4 C5 C6 C2 0.0(7) . .
C7 C5 C6 C2 -172.9(4) . .
C4 C5 C7 C8 -76.7(6) . .
C6 C5 C7 C8 95.7(6) . .
C4 C5 C7 C12 111.9(5) . .
C6 C5 C7 C12 -75.7(6) . .
C12 C7 C8 C9 -2.2(8) . .
C5 C7 C8 C9 -173.7(5) . .
C7 C8 C9 C10 0.8(9) . .
C8 C9 C10 C11 0.5(10) . .
C9 C10 C11 C12 -0.5(10) . .
C10 C11 C12 C7 -0.9(8) . .
C10 C11 C12 C13 179.6(5) . .
C8 C7 C12 C11 2.2(7) . .
C5 C7 C12 C11 173.5(5) . .
C8 C7 C12 C13 -178.3(5) . .
C5 C7 C12 C13 -7.1(7) . .
Lu2 O3 C13 O4 85.1(10) . .
Lu2 O3 C13 C12 -96.6(9) . .
C11 C12 C13 O4 109.0(6) . .
C7 C12 C13 O4 -70.5(7) . .
C11 C12 C13 O3 -69.3(6) . .
C7 C12 C13 O3 111.2(6) . .
Lu1 O5 C14 O6 -5.2(4) . .
Lu1 O5 C14 C15 176.9(3) . .
Lu1 O6 C14 O5 161.4(8) 2_666 .
Lu1 O6 C14 O5 4.8(4) . .
Lu1 O6 C14 C15 -20.7(13) 2_666 .
Lu1 O6 C14 C15 -177.3(4) . .
O5 C14 C15 C16 128.1(5) . .
O6 C14 C15 C16 -49.7(6) . .
O5 C14 C15 C20 -47.4(7) . .
O6 C14 C15 C20 134.8(5) . .
C20 C15 C16 C17 -0.8(7) . .
C14 C15 C16 C17 -176.6(4) . .
C15 C16 C17 C18 -0.1(7) . .
C16 C17 C18 C19 0.4(8) . .
C17 C18 C19 C20 0.3(8) . .
C18 C19 C20 C15 -1.2(7) . .
C18 C19 C20 C21 -179.1(4) . .
C16 C15 C20 C19 1.5(7) . .
C14 C15 C20 C19 176.8(4) . .
C16 C15 C20 C21 179.2(4) . .
C14 C15 C20 C21 -5.5(7) . .
C19 C20 C21 C22 136.2(5) . .
C15 C20 C21 C22 -41.5(7) . .
C19 C20 C21 C25 -37.4(6) . .
C15 C20 C21 C25 144.9(5) . .
C23 N2 C22 C21 2.0(8) . .
C25 C21 C22 N2 -1.0(8) . .
C20 C21 C22 N2 -174.9(5) . .
C22 N2 C23 C24 -0.1(8) . .
N2 C23 C24 C25 -2.6(7) . .
N2 C23 C24 C26 177.3(5) . .
C23 C24 C25 C21 3.5(7) . .
C26 C24 C25 C21 -176.4(4) . .
C22 C21 C25 C24 -1.8(7) . .
C20 C21 C25 C24 172.1(4) . .
Lu1 O7 C26 O8 -15.4(8) 2_656 .
Lu1 O7 C26 C24 165.6(4) 2_656 .
Lu2 O8 C26 O7 -40.9(11) 2_656 .
Lu2 O8 C26 C24 138.1(7) 2_656 .
C23 C24 C26 O7 -6.1(6) . .
C25 C24 C26 O7 173.9(4) . .
C23 C24 C26 O8 174.9(4) . .
C25 C24 C26 O8 -5.2(6) . .
Lu2 O9 C27 O10 12.6(8) . .
Lu2 O9 C27 C28 -164.2(3) . .
Lu2 O10 C27 O9 68.3(7) 2_767 .
Lu2 O10 C27 C28 -114.9(5) 2_767 .
O9 C27 C28 C29 162.9(5) . .
O10 C27 C28 C29 -14.1(7) . .
O9 C27 C28 C33 -17.2(7) . .
O10 C27 C28 C33 165.9(5) . .
C33 C28 C29 C30 2.9(8) . .
C27 C28 C29 C30 -177.2(5) . .
C28 C29 C30 C31 -1.4(9) . .
C29 C30 C31 C32 -1.0(9) . .
C30 C31 C32 C33 1.8(10) . .
C31 C32 C33 C28 -0.3(9) . .
C31 C32 C33 C34 -177.2(6) . .
C29 C28 C33 C32 -2.0(7) . .
C27 C28 C33 C32 178.1(5) . .
C29 C28 C33 C34 174.5(5) . .
C27 C28 C33 C34 -5.4(8) . .
C32 C33 C34 C35 -105.8(6) . .
C28 C33 C34 C35 77.6(7) . .
C32 C33 C34 C38 66.2(7) . .
C28 C33 C34 C38 -110.4(6) . .
C36 N3 C35 C34 -1.1(8) . .
C38 C34 C35 N3 -0.9(8) . .
C33 C34 C35 N3 171.4(5) . .
C35 N3 C36 C37 1.3(8) . .
N3 C36 C37 C38 0.5(8) . .
N3 C36 C37 C39 -178.7(5) . .
C36 C37 C38 C34 -2.6(7) . .
C39 C37 C38 C34 176.6(4) . .
C35 C34 C38 C37 2.7(7) . .
C33 C34 C38 C37 -169.9(4) . .
Lu1 O12 C39 O11 -65(2) 2_667 .
Lu1 O12 C39 C37 118.3(18) 2_667 .
Lu2 O11 C39 O12 5.8(8) 2_667 .
Lu2 O11 C39 C37 -177.7(3) 2_667 .
C38 C37 C39 O12 10.0(7) . .
C36 C37 C39 O12 -170.8(4) . .
C38 C37 C39 O11 -166.7(4) . .
C36 C37 C39 O11 12.5(7) . .

loop_
_platon_squeeze_void_nr
_platon_squeeze_void_average_x
_platon_squeeze_void_average_y
_platon_squeeze_void_average_z
_platon_squeeze_void_volume
_platon_squeeze_void_count_electrons
_platon_squeeze_void_content
1 0.237 0.107 0.722 10 2 ' '
2 0.762 0.893 0.278 10 2 ' '
